data_2234454
loop_
_publ_author_name
'Chang, Ming-Jen'
'Fang, Tzu-Chien'
'Tsai, Hsing-Yang'
'Luo, Ming-Hui'
'Chen, Kew-Yu'

_publ_section_title
;
 2-(4-Nitrobenzylidene)malononitrile
;
_journal_coeditor_code XU5449
_journal_issue 4
_journal_name_full 'Acta Crystallographica Section E'
_journal_page_first o957
_journal_paper_doi 10.1107/S1600536812008896
_journal_volume 68
_journal_year 2012
_chemical_formula_iupac 'C10 H5 N3 O2'
_chemical_formula_moiety 'C10 H5 N3 O2'
_chemical_formula_sum 'C10 H5 N3 O2'
_chemical_formula_weight 199.17
_chemical_name_common
;
2-(4-Nitrobenzylidene)malononitrile
;
_chemical_name_systematic
;
2-(4-Nitrobenzylidene)propanedinitrile
;
_space_group_IT_number 33
_symmetry_cell_setting orthorhombic
_symmetry_space_group_name_Hall 'P 2c -2n'
_symmetry_space_group_name_H-M 'P n a 21'
_atom_sites_solution_hydrogens geom
_atom_sites_solution_primary direct
_atom_sites_solution_secondary difmap
_audit_creation_method SHELXL-97
_cell_angle_alpha 90.00
_cell_angle_beta 90.00
_cell_angle_gamma 90.00
_cell_formula_units_Z 4
_cell_length_a 19.5557(9)
_cell_length_b 3.8732(2)
_cell_length_c 11.9823(5)
_cell_measurement_reflns_used 2320
_cell_measurement_temperature 297(2)
_cell_measurement_theta_max 71.5363
_cell_measurement_theta_min 3.6859
_cell_volume 907.58(7)
_computing_cell_refinement 'SAINT (Bruker, 2001)'
_computing_data_collection 'SMART (Bruker, 2001)'
_computing_data_reduction 'SAINT (Bruker, 2001)'
_computing_molecular_graphics 'ORTEP-3 for Windows (Farrugia, 1997)'
_computing_publication_material 'WinGX (Farrugia, 1999)'
_computing_structure_refinement 'SHELXL97 (Sheldrick, 2008)'
_computing_structure_solution 'SHELXS97 (Sheldrick, 2008)'
_diffrn_ambient_temperature 297(2)
_diffrn_measured_fraction_theta_full 0.992
_diffrn_measured_fraction_theta_max 0.980
_diffrn_measurement_device_type 'Bruker SMART CCD area-detector'
_diffrn_measurement_method '\w scans'
_diffrn_radiation_monochromator graphite
_diffrn_radiation_type CuK\a
_diffrn_radiation_wavelength 1.54178
_diffrn_reflns_av_R_equivalents 0.0162
_diffrn_reflns_av_sigmaI/netI 0.0170
_diffrn_reflns_limit_h_max 15
_diffrn_reflns_limit_h_min -24
_diffrn_reflns_limit_k_max 3
_diffrn_reflns_limit_k_min -4
_diffrn_reflns_limit_l_max 14
_diffrn_reflns_limit_l_min -14
_diffrn_reflns_number 3111
_diffrn_reflns_theta_full 71.00
_diffrn_reflns_theta_max 71.67
_diffrn_reflns_theta_min 4.52
_exptl_absorpt_coefficient_mu 0.894
_exptl_absorpt_correction_T_max 1.00000
_exptl_absorpt_correction_T_min 0.67436
_exptl_absorpt_correction_type multi-scan
_exptl_absorpt_process_details '(SADABS; Bruker, 2001)'
_exptl_crystal_colour colorless
_exptl_crystal_density_diffrn 1.458
_exptl_crystal_density_method 'not measured'
_exptl_crystal_description parallelepiped
_exptl_crystal_F_000 408
_exptl_crystal_size_max 0.76
_exptl_crystal_size_mid 0.60
_exptl_crystal_size_min 0.18
_refine_diff_density_max 0.126
_refine_diff_density_min -0.156
_refine_ls_abs_structure_details 'Flack (1983), 582 Friedel pairs'
_refine_ls_abs_structure_Flack -0.2(2)
_refine_ls_extinction_method none
_refine_ls_goodness_of_fit_ref 1.064
_refine_ls_hydrogen_treatment constr
_refine_ls_matrix_type full
_refine_ls_number_parameters 136
_refine_ls_number_reflns 1517
_refine_ls_number_restraints 1
_refine_ls_restrained_S_all 1.064
_refine_ls_R_factor_all 0.0363
_refine_ls_R_factor_gt 0.0342
_refine_ls_shift/su_max 0.000
_refine_ls_shift/su_mean 0.000
_refine_ls_structure_factor_coef Fsqd
_refine_ls_weighting_details 'calc w=1/[\s^2^(Fo^2^)+(0.0621P)^2^+0.0168P] where P=(Fo^2^+2Fc^2^)/3'
_refine_ls_weighting_scheme calc
_refine_ls_wR_factor_gt 0.0895
_refine_ls_wR_factor_ref 0.0909
_reflns_number_gt 1420
_reflns_number_total 1517
_reflns_threshold_expression I>2sigma(I)
_cod_data_source_file xu5449.cif
_cod_data_source_block I
_cod_database_code 2234454
_cod_database_fobs_code 2234454

loop_
_symmetry_equiv_pos_as_xyz
'x, y, z'
'-x, -y, z+1/2'
'x+1/2, -y+1/2, z'
'-x+1/2, y+1/2, z+1/2'

loop_
_atom_site_type_symbol
_atom_site_label
_atom_site_fract_x
_atom_site_fract_y
_atom_site_fract_z
_atom_site_U_iso_or_equiv
_atom_site_adp_type
_atom_site_calc_flag
_atom_site_refinement_flags
_atom_site_occupancy
_atom_site_symmetry_multiplicity
O O1 0.19540(9) 1.1888(6) -0.10487(14) 0.0798(6) Uani d . 1 1
O O2 0.17348(9) 1.4626(5) 0.04698(17) 0.0790(6) Uani d . 1 1
N N1 0.21000(8) 1.2840(4) -0.01057(15) 0.0530(4) Uani d . 1 1
N N2 0.61988(11) 0.5187(6) 0.25478(17) 0.0672(5) Uani d . 1 1
N N3 0.53572(10) 0.5513(7) -0.07973(17) 0.0743(6) Uani d . 1 1
C C1 0.38494(10) 0.9176(5) 0.00650(14) 0.0445(4) Uani d . 1 1
H H1A 0.4165 0.8120 -0.0404 0.053 Uiso calc R 1 1
C C2 0.32231(10) 1.0153(5) -0.03437(15) 0.0449(4) Uani d . 1 1
H H2A 0.3110 0.9738 -0.1086 0.054 Uiso calc R 1 1
C C3 0.27635(9) 1.1752(5) 0.03563(14) 0.0405(4) Uani d . 1 1
C C4 0.29078(10) 1.2411(5) 0.14638(16) 0.0471(5) Uani d . 1 1
H H4A 0.2591 1.3505 0.1922 0.056 Uiso calc R 1 1
C C5 0.35351(10) 1.1396(5) 0.18681(15) 0.0447(4) Uani d . 1 1
H H5A 0.3641 1.1811 0.2613 0.054 Uiso calc R 1 1
C C6 0.40158(9) 0.9766(4) 0.11918(14) 0.0387(4) Uani d . 1 1
C C7 0.46578(10) 0.8685(5) 0.17120(14) 0.0415(4) Uani d . 1 1
H H7A 0.4690 0.9154 0.2471 0.050 Uiso calc R 1 1
C C8 0.52069(10) 0.7129(4) 0.12720(15) 0.0408(4) Uani d . 1 1
C C9 0.57642(11) 0.6105(5) 0.19838(16) 0.0478(5) Uani d . 1 1
C C10 0.52915(9) 0.6242(6) 0.01095(17) 0.0489(5) Uani d . 1 1

loop_
_atom_site_aniso_label
_atom_site_aniso_U_11
_atom_site_aniso_U_22
_atom_site_aniso_U_33
_atom_site_aniso_U_12
_atom_site_aniso_U_13
_atom_site_aniso_U_23
O1 0.0629(11) 0.1147(15) 0.0617(10) 0.0171(10) -0.0179(8) -0.0051(10)
O2 0.0585(9) 0.0933(14) 0.0852(13) 0.0283(9) 0.0017(9) -0.0088(10)
N1 0.0435(9) 0.0578(10) 0.0577(12) 0.0029(7) 0.0036(8) 0.0085(9)
N2 0.0659(12) 0.0835(14) 0.0521(10) 0.0141(11) -0.0141(10) 0.0016(9)
N3 0.0567(11) 0.1197(18) 0.0464(10) 0.0190(11) -0.0019(9) -0.0203(11)
C1 0.0467(9) 0.0544(11) 0.0324(8) 0.0064(8) 0.0011(7) -0.0025(8)
C2 0.0470(9) 0.0543(11) 0.0334(8) 0.0003(8) -0.0011(8) -0.0006(8)
C3 0.0391(8) 0.0424(9) 0.0399(10) -0.0019(7) 0.0009(7) 0.0045(7)
C4 0.0480(10) 0.0506(11) 0.0426(10) 0.0023(9) 0.0106(8) -0.0029(9)
C5 0.0501(10) 0.0529(11) 0.0312(8) -0.0032(8) 0.0027(8) -0.0009(8)
C6 0.0447(9) 0.0394(9) 0.0321(8) -0.0029(7) 0.0016(7) 0.0030(7)
C7 0.0515(10) 0.0439(11) 0.0290(7) -0.0038(8) -0.0023(7) 0.0013(7)
C8 0.0447(9) 0.0407(9) 0.0370(9) -0.0041(8) -0.0039(7) 0.0024(8)
C9 0.0502(10) 0.0520(11) 0.0413(10) 0.0009(9) -0.0029(9) 0.0011(9)
C10 0.0401(9) 0.0618(12) 0.0449(10) 0.0041(8) -0.0009(8) -0.0037(9)

loop_
_atom_type_symbol
_atom_type_description
_atom_type_scat_dispersion_real
_atom_type_scat_dispersion_imag
_atom_type_scat_source
C C 0.0181 0.0091 'International Tables Vol C Tables 4.2.6.8 and 6.1.1.4'
H H 0.0000 0.0000 'International Tables Vol C Tables 4.2.6.8 and 6.1.1.4'
N N 0.0311 0.0180 'International Tables Vol C Tables 4.2.6.8 and 6.1.1.4'
O O 0.0492 0.0322 'International Tables Vol C Tables 4.2.6.8 and 6.1.1.4'

loop_
_geom_angle_atom_site_label_1
_geom_angle_atom_site_label_2
_geom_angle_atom_site_label_3
_geom_angle
O2 N1 O1 124.15(19)
O2 N1 C3 118.00(17)
O1 N1 C3 117.85(17)
C2 C1 C6 120.27(17)
C2 C1 H1A 119.9
C6 C1 H1A 119.9
C3 C2 C1 119.29(17)
C3 C2 H2A 120.4
C1 C2 H2A 120.4
C2 C3 C4 122.37(17)
C2 C3 N1 118.37(15)
C4 C3 N1 119.25(16)
C5 C4 C3 117.89(18)
C5 C4 H4A 121.1
C3 C4 H4A 121.1
C4 C5 C6 121.76(17)
C4 C5 H5A 119.1
C6 C5 H5A 119.1
C5 C6 C1 118.41(17)
C5 C6 C7 117.46(17)
C1 C6 C7 124.11(16)
C8 C7 C6 130.47(17)
C8 C7 H7A 114.8
C6 C7 H7A 114.8
C7 C8 C10 125.34(17)
C7 C8 C9 119.85(17)
C10 C8 C9 114.78(16)
N2 C9 C8 177.8(2)
N3 C10 C8 179.3(3)

loop_
_geom_bond_atom_site_label_1
_geom_bond_atom_site_label_2
_geom_bond_distance
O1 N1 1.222(2)
O2 N1 1.210(2)
N1 C3 1.472(2)
N2 C9 1.143(3)
N3 C10 1.130(3)
C1 C2 1.372(3)
C1 C6 1.407(2)
C1 H1A 0.9300
C2 C3 1.377(3)
C2 H2A 0.9300
C3 C4 1.381(3)
C4 C5 1.376(3)
C4 H4A 0.9300
C5 C6 1.393(3)
C5 H5A 0.9300
C6 C7 1.463(3)
C7 C8 1.339(3)
C7 H7A 0.9300
C8 C10 1.444(3)
C8 C9 1.440(3)

loop_
_geom_hbond_atom_site_label_D
_geom_hbond_atom_site_label_H
_geom_hbond_atom_site_label_A
_geom_hbond_site_symmetry_A
_geom_hbond_distance_DH
_geom_hbond_distance_HA
_geom_hbond_distance_DA
_geom_hbond_angle_DHA
C1 H1A N3 1_555 0.93 2.58 3.431(3) 152

loop_
_geom_torsion_atom_site_label_1
_geom_torsion_atom_site_label_2
_geom_torsion_atom_site_label_3
_geom_torsion_atom_site_label_4
_geom_torsion
C6 C1 C2 C3 0.8(3)
C1 C2 C3 C4 -0.2(3)
C1 C2 C3 N1 178.79(16)
O2 N1 C3 C2 -170.72(19)
O1 N1 C3 C2 9.0(3)
O2 N1 C3 C4 8.3(3)
O1 N1 C3 C4 -172.0(2)
C2 C3 C4 C5 -0.3(3)
N1 C3 C4 C5 -179.30(17)
C3 C4 C5 C6 0.2(3)
C4 C5 C6 C1 0.4(3)
C4 C5 C6 C7 -177.94(17)
C2 C1 C6 C5 -0.9(3)
C2 C1 C6 C7 177.29(17)
C5 C6 C7 C8 -179.0(2)
C1 C6 C7 C8 2.8(3)
C6 C7 C8 C10 2.3(3)
C6 C7 C8 C9 -175.70(17)

loop_
_cod_related_entry_id
_cod_related_entry_database
_cod_related_entry_code
1 ChemSpider 1961
